data_1100120
loop_
_publ_author_name
'Ben Ali, A.'
'Maisonneuve, V.'
'Kodjikian, S.'
'Smiri, L. S.'
'Leblanc, M.'

_publ_section_title
;
 Synthesis, crystal structure and magnetic properties of a new
 fluoride carbonate Ba~2~Co(CO~3~)~2~F~2~
;
_journal_coden_ASTM SSSCFJ
_journal_issue 4
_journal_name_full 'Solid State Sciences'
_journal_page_first 503
_journal_page_last 506
_journal_paper_doi 10.1016/S1293-2558(02)01274-8
_journal_volume 4
_journal_year 2002
_chemical_formula_structural 'Ba2 Co (C O3)2 F2'
_chemical_formula_sum 'C2 Ba2 Co F2 O6'
_chemical_name_systematic 'Dibarium Cobalt Dicarbonate Difluoride'
_space_group_IT_number 61
_symmetry_Int_Tables_number 61
_symmetry_space_group_name_Hall '-P 2ac 2ab'
_symmetry_space_group_name_H-M 'P b c a'
_cell_angle_alpha 90
_cell_angle_beta 90
_cell_angle_gamma 90
_cell_formula_units_Z 4
_cell_length_a 6.6226(6)
_cell_length_b 11.494(2)
_cell_length_c 9.021(2)
_cell_volume 686.68
_refine_ls_R_factor_all 0.034
_cod_original_formula_sum 'C2 Ba2 Co1 F2 O6'
_cod_database_code 1100120

loop_
_symmetry_equiv_pos_site_id
_symmetry_equiv_pos_as_xyz
1 'x+1/2, y, -z+1/2'
2 'x, -y+1/2, z+1/2'
3 '-x+1/2, y+1/2, z'
4 '-x, -y, -z'
5 '-x+1/2, -y, z+1/2'
6 '-x, y+1/2, -z+1/2'
7 'x+1/2, -y+1/2, -z'
8 'x, y, z'

loop_
_atom_site_label
_atom_site_type_symbol
_atom_site_symmetry_multiplicity
_atom_site_Wyckoff_symbol
_atom_site_fract_x
_atom_site_fract_y
_atom_site_fract_z
_atom_site_occupancy
_atom_site_attached_hydrogens
_atom_site_B_iso_or_equiv
Ba1 Ba2+ 8 c 0.01427(4) 0.32801(2) 0.10795(3) 1. 0 0.791(8)
Co1 Co2+ 4 a 0. 0. 0. 1. 0 0.62(2)
C1 C4+ 8 c 0.2488(8) 0.5902(4) 0.2413(6) 1. 0 0.80(6)
O1 O2- 8 c 0.2626(7) 0.5874(4) 0.0974(4) 1. 0 1.29(6)
O2 O2- 8 c 0.3049(6) 0.6779(4) 0.3121(5) 1. 0 1.13(5)
O3 O2- 8 c 0.1797(6) 0.4979(4) 0.3068(5) 1. 0 1.24(6)
F1 F1- 8 c 0.4085(5) 0.3451(3) 0.0893(4) 1. 0 0.95(5)

loop_
_atom_type_symbol
_atom_type_oxidation_number
Ba2+ 2
C4+ 4
Co2+ 2
F1- -1
O2- -2
